data_4038371
loop_
_publ_author_name
'Schoemaker, Robin'
'Schwedtmann, Kai'
'Hennersdorf, Felix'
'Bauz\'a, Antonio'
'Frontera, Antonio'
'Weigand, Jan J.'

_publ_section_title
;
 Toward N,P-Doped \p-Extended PAHs: A One-Pot Synthesis to Diannulated
 1,4,2-Diazaphospholium Triflate Salts.
;
_journal_name_full 'The Journal of organic chemistry'
_journal_paper_doi 10.1021/acs.joc.0c00577
_journal_year 2020
_chemical_absolute_configuration ad
_chemical_formula_moiety 'C10 H8 Cl4 N2 P, C F3 O3 S'
_chemical_formula_sum 'C11 H8 Cl4 F3 N2 O3 P S'
_chemical_formula_weight 478.02
_space_group_crystal_system monoclinic
_space_group_IT_number 7
_space_group_name_Hall 'P -2yac'
_space_group_name_H-M_alt 'P 1 n 1'
_atom_sites_solution_hydrogens geom
_audit_creation_date 2016-02-26
_audit_creation_method
;
Olex2 1.2
(compiled 2015.09.30 svn.r3233 for OlexSys, GUI svn.r5103)
;
_cell_angle_alpha 90
_cell_angle_beta 109.4015(14)
_cell_angle_gamma 90
_cell_formula_units_Z 2
_cell_length_a 9.33396(12)
_cell_length_b 8.28139(10)
_cell_length_c 11.25557(14)
_cell_measurement_reflns_used 11804
_cell_measurement_temperature 100.01(10)
_cell_measurement_theta_max 76.0980
_cell_measurement_theta_min 4.1600
_cell_volume 820.629(19)
_computing_cell_refinement 'CrysAlisPro 1.171.38.41 (Rigaku OD, 2015)'
_computing_data_collection 'CrysAlisPro 1.171.38.41 (Rigaku OD, 2015)'
_computing_data_reduction 'CrysAlisPro 1.171.38.41 (Rigaku OD, 2015)'
_computing_molecular_graphics 'Olex2 (Dolomanov et al., 2009)'
_computing_publication_material 'Olex2 (Dolomanov et al., 2009)'
_computing_structure_refinement 'ShelXL (Sheldrick, 2015)'
_computing_structure_solution 'ShelXT (Sheldrick, 2015)'
_diffrn_ambient_environment N~2~
_diffrn_ambient_temperature 100.01(10)
_diffrn_detector 'CCD plate'
_diffrn_detector_area_resol_mean 5.2850
_diffrn_detector_type AtlasS2
_diffrn_measured_fraction_theta_full 1.000
_diffrn_measured_fraction_theta_max 0.998
_diffrn_measurement_details
;
List of Runs (angles in degrees, time in seconds):

  # Type    Start    End  Width  t~exp~   \w     \q     \k     \f   Frames
--------------------------------------------------------------------------
  1  \w    -47.00 -17.00   0.50    1.00    --  -38.50 -57.00 -30.00   60
  2  \w    -65.00 -16.00   0.50    1.00    --  -38.50 -38.00-180.00   98
  3  \w      2.00  74.00   0.50    1.00    --   42.50 -99.00-180.00  144
  4  \w     58.00  98.00   0.50    4.00    --  111.00 -61.00-180.00   80
  5  \w    105.00 137.00   0.50    4.00    --  111.00 -61.00-180.00   64
  6  \w    111.00 136.00   0.50    4.00    --  111.00 -61.00-120.00   50
  7  \w     86.00 116.00   0.50    4.00    --  111.00-125.00 -30.00   60
  8  \w     80.00 109.00   0.50    4.00    --  111.00 -94.00-150.00   58
  9  \w     46.00  91.00   0.50    4.00    --  111.00 -94.00-180.00   90
 10  \w     40.00 120.00   0.50    4.00    --  111.00-125.00-180.00  160
 11  \w     41.00  70.00   0.50    4.00    --  111.00 -61.00-120.00   58
 12  \w     37.00  65.00   0.50    4.00    --  111.00 -94.00-150.00   56
 13  \w     32.00 100.00   0.50    4.00    --  111.00 -94.00 -30.00  136
 14  \w     52.00  77.00   0.50    4.00    --  111.00 -94.00  90.00   50
 15  \w     93.00 121.00   0.50    4.00    --  111.00-125.00 150.00   56
 16  \w     41.00  85.00   0.50    4.00    --  111.00-125.00 150.00   88
 17  \w     32.00 106.00   0.50    4.00    --  111.00 -94.00  30.00  148
 18  \w     24.00  84.00   0.50    1.00    --   42.50-125.00   0.00  120
 19  \w    -27.00  65.00   0.50    1.00    --   42.50 -57.00  30.00  184
 20  \w     86.00 163.00   0.50    4.00    --  111.00  61.00 -90.00  154
 21  \w    127.00 156.00   0.50    4.00    --  111.00  61.00-120.00   58
 22  \w    142.00 178.00   0.50    4.00    --  111.00  77.00-180.00   72
 23  \w     88.00 136.00   0.50    1.00    --   62.00  77.00 -94.72   96
 24  \w     84.00 109.00   0.50    4.00    --  111.00  61.00-120.00   50
 25  \w     81.00 108.00   0.50    4.00    --  111.00  77.00-120.00   54
 26  \w     80.00 175.00   0.50    4.00    --  111.00  77.00-150.00  190
 27  \w    128.00 175.00   0.50    4.00    --  111.00  61.00   0.00   94
 28  \w    122.00 169.00   0.50    4.00    --  111.00  77.00  30.00   94
 29  \w    127.00 161.00   0.50    4.00    --  111.00  61.00  60.00   68
 30  \w    103.00 130.00   0.50    1.00    --   62.00  76.00 106.13   54
 31  \w     81.00 147.00   0.50    1.00    --   74.00  77.00  18.64  132
 32  \w     87.00 120.00   0.50    4.00    --  111.00  61.00 -60.00   66
 33  \w     82.00 166.00   0.50    4.00    --  111.00  77.00 -60.00  168
 34  \w     83.00 112.00   0.50    4.00    --  111.00  61.00  90.00   58
 35  \w     84.00 122.00   0.50    4.00    --  111.00  61.00  60.00   76
 36  \w     84.00 136.00   0.50    4.00    --  111.00  61.00  30.00  104
 37  \w     83.00 116.00   0.50    4.00    --  111.00  61.00   0.00   66
 38  \w     81.00 108.00   0.50    4.00    --  111.00  77.00  60.00   54
 39  \w     80.00 151.00   0.50    4.00    --  111.00  77.00  90.00  142
 40  \w     84.00 128.00   0.50    4.00    --  111.00  61.00 150.00   88
 41  \w     82.00 174.00   0.50    4.00    --  111.00  77.00 150.00  184
 42  \w     83.00 178.00   0.50    4.00    --  111.00  61.00 120.00  190
 43  \w     80.00 106.00   0.50    4.00    --  111.00  77.00  30.00   52
 44  \w     80.00 178.00   0.50    4.00    --  111.00  77.00 -30.00  196
 45  \w     85.00 110.00   0.50    4.00    --  111.00  61.00-180.00   50
 46  \w     81.00 141.00   0.50    4.00    --  111.00  77.00-180.00  120
 47  \w     80.00 108.00   0.50    4.00    --  111.00  77.00 -90.00   56
 48  \w     43.00  76.00   0.50    1.00    --   74.00  77.00  18.64   66
 49  \w     38.00  65.00   0.50    1.00    --   66.00  74.00  62.90   54
 50  \w     32.00  61.00   0.50    1.00    --   62.00  76.00 106.13   58
 51  \w     29.00  57.00   0.50    1.00    --   58.00  77.00 135.48   56
 52  \w     31.00  63.00   0.50    1.00    --   62.00  77.00 174.78   64
 53  \w     80.00 106.00   0.50    4.00    --  111.00  77.00 120.00   52
 54  \w     33.00  74.00   0.50    1.00    --   62.00  76.00  -6.53   82
 55  \w     36.00  75.00   0.50    1.00    --   66.00  76.00 -63.26   78
 56  \w     31.00  57.00   0.50    1.00    --   62.00  77.00 -94.72   52
 57  \w     23.00  48.00   0.50    1.00    --   54.00  78.00 -70.19   50
 58  \w     17.00  42.00   0.50    1.00    --   50.00  82.00 -32.96   50
 59  \w     22.00  47.00   0.50    1.00    --   54.00  78.00  19.44   50
 60  \w      6.00  31.00   0.50    1.00    --   42.00  90.00 -19.65   50
 61  \w     18.00  44.00   0.50    1.00    --   50.00  80.00-123.98   52
 62  \w     44.00  86.00   0.50    1.00    --   74.00  76.00-154.72   84
 63  \w      6.00  32.00   0.50    1.00    --   42.00  90.00-172.74   52
 64  \w   -104.00 -60.00   0.50    1.00    --  -38.50 -57.00 -30.00   88
 65  \w   -108.00 -18.00   0.50    1.00    --  -38.50 -38.00  90.00  180
 66  \w      7.00  32.00   0.50    1.00    --   42.00  87.00 104.13   50
 67  \w   -109.00 -82.00   0.50    1.00    --  -38.50 -38.00-180.00   54
;
_diffrn_measurement_device 'four-circle diffractometer'
_diffrn_measurement_device_type 'SuperNova, Dual, Cu at zero, AtlasS2'
_diffrn_measurement_method '\w scans'
_diffrn_orient_matrix_type 'CrysAlisPro convention (1999,Acta A55,543-557)'
_diffrn_orient_matrix_UB_11 -0.1413772000
_diffrn_orient_matrix_UB_12 -0.0067946000
_diffrn_orient_matrix_UB_13 0.0415879000
_diffrn_orient_matrix_UB_21 0.0978145000
_diffrn_orient_matrix_UB_22 0.0500469000
_diffrn_orient_matrix_UB_23 0.1343116000
_diffrn_orient_matrix_UB_31 -0.0328502000
_diffrn_orient_matrix_UB_32 0.1789979000
_diffrn_orient_matrix_UB_33 -0.0358805000
_diffrn_radiation_monochromator mirror
_diffrn_radiation_probe x-ray
_diffrn_radiation_type CuK\a
_diffrn_radiation_wavelength 1.54184
_diffrn_reflns_av_R_equivalents 0.0229
_diffrn_reflns_av_unetI/netI 0.0142
_diffrn_reflns_Laue_measured_fraction_full 1.000
_diffrn_reflns_Laue_measured_fraction_max 0.998
_diffrn_reflns_limit_h_max 11
_diffrn_reflns_limit_h_min -11
_diffrn_reflns_limit_k_max 10
_diffrn_reflns_limit_k_min -9
_diffrn_reflns_limit_l_max 14
_diffrn_reflns_limit_l_min -14
_diffrn_reflns_number 14816
_diffrn_reflns_point_group_measured_fraction_full 1.000
_diffrn_reflns_point_group_measured_fraction_max 0.991
_diffrn_reflns_theta_full 67.684
_diffrn_reflns_theta_max 76.573
_diffrn_reflns_theta_min 5.341
_diffrn_source 'micro-focus sealed X-ray tube'
_diffrn_source_type 'SuperNova (Cu) X-ray Source'
_exptl_absorpt_coefficient_mu 9.153
_exptl_absorpt_correction_T_max 0.633
_exptl_absorpt_correction_T_min 0.306
_exptl_absorpt_correction_type gaussian
_exptl_absorpt_process_details
;
CrysAlisPro 1.171.38.41 (Rigaku Oxford Diffraction, 2015)
Numerical absorption correction based on gaussian integration over
			a multifaceted crystal model
Empirical absorption correction using spherical harmonics,
 implemented in SCALE3 ABSPACK scaling algorithm.
;
_exptl_crystal_colour 'clear colourless'
_exptl_crystal_colour_lustre clear
_exptl_crystal_colour_primary colourless
_exptl_crystal_density_diffrn 1.935
_exptl_crystal_description block
_exptl_crystal_F_000 476
_exptl_crystal_size_max 0.188
_exptl_crystal_size_mid 0.115
_exptl_crystal_size_min 0.059
_refine_diff_density_max 0.236
_refine_diff_density_min -0.397
_refine_diff_density_rms 0.062
_refine_ls_abs_structure_details
;
 Flack x determined using 1671 quotients [(I+)-(I-)]/[(I+)+(I-)]
 (Parsons, Flack and Wagner, Acta Cryst. B69 (2013) 249-259).
;
_refine_ls_abs_structure_Flack -0.023(12)
_refine_ls_extinction_method none
_refine_ls_goodness_of_fit_ref 1.092
_refine_ls_hydrogen_treatment constr
_refine_ls_matrix_type full
_refine_ls_number_parameters 227
_refine_ls_number_reflns 3415
_refine_ls_number_restraints 2
_refine_ls_restrained_S_all 1.092
_refine_ls_R_factor_all 0.0246
_refine_ls_R_factor_gt 0.0246
_refine_ls_shift/su_max 0.000
_refine_ls_shift/su_mean 0.000
_refine_ls_structure_factor_coef Fsqd
_refine_ls_weighting_details 'w=1/[\s^2^(Fo^2^)+(0.0115P)^2^+1.5744P] where P=(Fo^2^+2Fc^2^)/3'
_refine_ls_weighting_scheme calc
_refine_ls_wR_factor_gt 0.0587
_refine_ls_wR_factor_ref 0.0587
_reflns_Friedel_coverage 0.981
_reflns_Friedel_fraction_full 1.000
_reflns_Friedel_fraction_max 0.984
_reflns_number_gt 3415
_reflns_number_total 3415
_reflns_threshold_expression 'I > 2\s(I)'
_cod_data_source_file jo0c00577_si_003.cif
_cod_data_source_block jjw0439
_cod_database_code 4038371
_chemical_oxdiff_formula 'C22 H16 Cl8 F6 N4 O6 P2 S2 '
_shelx_space_group_comment
;
The symmetry employed for this shelxl refinement is uniquely defined
by the following loop, which should always be used as a source of
symmetry information in preference to the above space-group names.
They are only intended as comments.
;
_reflns_odcompleteness_completeness 100.00
_reflns_odcompleteness_iscentric 1
_reflns_odcompleteness_theta 66.97
_olex2_refinement_description
;
1. Fixed Uiso
 At 1.2 times of:
  All C(H) groups, All C(H,H) groups
2. Shared sites
{N2A, C1B}
{C6A, N1B}
{N1A, C6B}
{C1A, N2B}
3. Uiso/Uaniso restraints and constraints
Uanis(N2A) = Uanis(C1B)
Uanis(C6A) = Uanis(N1B)
Uanis(C1A) = Uanis(N2B)
Uanis(N2A) = Uanis(C1B)
Uanis(C6A) = Uanis(N1B)
Uanis(C1A) = Uanis(N2B)
Uanis(N1A) = Uanis(C6B)
Uanis(N1A) = Uanis(C6B)
4. Others
 Sof(H10A)=Sof(H7B)=Sof(H5B)=Sof(H2B)=Sof(C1B)=Sof(C6B)=Sof(N2B)=Sof(N1B)=1-
 FVAR(1)
 Sof(N2A)=Sof(N1A)=Sof(C1A)=Sof(C6A)=Sof(H10)=Sof(H7)=Sof(H5)=Sof(H2)=FVAR(1)
5.a Aromatic/amide H refined with riding coordinates:
 C8(H8), C10(H10), C10(H10A), C7(H7), C7(H7B), C9(H9), C5(H5), C5(H5B), C4(H4),
  C2(H2), C2(H2B), C3(H3)
;
_shelx_shelxl_version_number 2014/7
_olex2_submission_special_instructions 'No special instructions were received'
_oxdiff_exptl_absorpt_empirical_details
;
Empirical correction (ABSPACK) includes:
- Absorption correction using spherical harmonics
- Frame scaling
;
_oxdiff_exptl_absorpt_empirical_full_max 1.193
_oxdiff_exptl_absorpt_empirical_full_min 0.840

loop_
_space_group_symop_operation_xyz
'x, y, z'
'x+1/2, -y, z+1/2'

loop_
_atom_site_label
_atom_site_type_symbol
_atom_site_fract_x
_atom_site_fract_y
_atom_site_fract_z
_atom_site_U_iso_or_equiv
_atom_site_adp_type
_atom_site_occupancy
_atom_site_site_symmetry_order
_atom_site_calc_flag
_atom_site_refinement_flags_posn
_atom_site_refinement_flags_adp
_atom_site_refinement_flags_occupancy
_atom_site_disorder_assembly
_atom_site_disorder_group
Cl4 Cl 0.76726(10) 0.83204(12) 0.54576(9) 0.01660(19) Uani 1 1 d . . . . .
Cl2 Cl 0.50658(10) 0.90417(13) 0.64296(9) 0.0185(2) Uani 1 1 d . . . . .
Cl3 Cl 0.31653(10) 1.01123(12) 0.38001(9) 0.01634(19) Uani 1 1 d . . . . .
P1 P 0.54491(11) 0.92958(13) 0.47099(10) 0.01212(18) Uani 1 1 d . . . . .
Cl1 Cl 0.62455(11) 1.16688(12) 0.51726(10) 0.0202(2) Uani 1 1 d . . . . .
S1 S -0.15590(12) 0.46255(13) 0.31646(10) 0.0215(2) Uani 1 1 d . . . . .
F5 F 0.0616(3) 0.6642(4) 0.4330(2) 0.0279(6) Uani 1 1 d . . . . .
F7 F -0.1298(3) 0.7765(3) 0.2959(3) 0.0284(6) Uani 1 1 d . . . . .
F6 F 0.0279(3) 0.6363(4) 0.2356(3) 0.0281(6) Uani 1 1 d . . . . .
O1 O -0.2155(4) 0.4843(4) 0.4184(3) 0.0267(8) Uani 1 1 d . . . . .
N2A N 0.4690(4) 0.7155(4) 0.4173(3) 0.0122(7) Uani 0.68(3) 1 d . . P A 1
O2 O -0.0444(5) 0.3357(4) 0.3371(4) 0.0391(10) Uani 1 1 d . . . . .
O3 O -0.2676(4) 0.4675(5) 0.1919(3) 0.0407(10) Uani 1 1 d . . . . .
N1A N 0.5174(4) 0.8044(4) 0.2394(3) 0.0132(7) Uani 0.68(3) 1 d . . P A 1
C1A C 0.5702(4) 0.9367(5) 0.3108(4) 0.0140(8) Uani 0.68(3) 1 d . . P A 1
C6A C 0.4581(4) 0.6815(5) 0.2983(3) 0.0140(8) Uani 0.68(3) 1 d . . P A 1
C8 C 0.3388(5) 0.4327(5) 0.3055(4) 0.0207(9) Uani 1 1 d . . . . .
H8 H 0.2919 0.3381 0.2672 0.025 Uiso 1 1 calc R . . . .
C10 C 0.4190(5) 0.6063(5) 0.4843(4) 0.0163(8) Uani 1 1 d . . . . .
H10 H 0.4291 0.6280 0.5678 0.020 Uiso 0.68(3) 1 calc R . P A 1
H10A H 0.4291 0.6280 0.5678 0.020 Uiso 0.32(3) 1 calc R . P A 2
C7 C 0.3928(5) 0.5408(5) 0.2386(4) 0.0181(8) Uani 1 1 d . . . . .
H7 H 0.3857 0.5202 0.1556 0.022 Uiso 0.68(3) 1 calc R . P A 1
H7B H 0.3857 0.5202 0.1556 0.022 Uiso 0.32(3) 1 calc R . P A 2
C9 C 0.3536(5) 0.4635(5) 0.4300(4) 0.0186(8) Uani 1 1 d . . . . .
H9 H 0.3198 0.3887 0.4763 0.022 Uiso 1 1 calc R . . . .
C5 C 0.5202(5) 0.7886(6) 0.1186(4) 0.0184(8) Uani 1 1 d . . . . .
H5 H 0.4831 0.6959 0.0719 0.022 Uiso 0.68(3) 1 calc R . P A 1
H5B H 0.4831 0.6959 0.0719 0.022 Uiso 0.32(3) 1 calc R . P A 2
C4 C 0.5794(5) 0.9137(6) 0.0682(4) 0.0225(9) Uani 1 1 d . . . . .
H4 H 0.5806 0.9072 -0.0139 0.027 Uiso 1 1 calc R . . . .
C11 C -0.0431(5) 0.6437(6) 0.3207(4) 0.0181(8) Uani 1 1 d . . . . .
C2 C 0.6318(4) 1.0603(5) 0.2622(4) 0.0184(8) Uani 1 1 d . . . . .
H2 H 0.6701 1.1515 0.3105 0.022 Uiso 0.68(3) 1 calc R . P A 1
H2B H 0.6701 1.1515 0.3105 0.022 Uiso 0.32(3) 1 calc R . P A 2
C3 C 0.6367(5) 1.0483(6) 0.1405(4) 0.0221(9) Uani 1 1 d . . . . .
H3 H 0.6789 1.1315 0.1076 0.026 Uiso 1 1 calc R . . . .
C1B C 0.4690(4) 0.7155(4) 0.4173(3) 0.0122(7) Uani 0.32(3) 1 d . . P A 2
C6B C 0.5174(4) 0.8044(4) 0.2394(3) 0.0132(7) Uani 0.32(3) 1 d . . P A 2
N2B N 0.5702(4) 0.9367(5) 0.3108(4) 0.0140(8) Uani 0.32(3) 1 d . . P A 2
N1B N 0.4581(4) 0.6815(5) 0.2983(3) 0.0140(8) Uani 0.32(3) 1 d . . P A 2

loop_
_atom_site_aniso_label
_atom_site_aniso_U_11
_atom_site_aniso_U_22
_atom_site_aniso_U_33
_atom_site_aniso_U_23
_atom_site_aniso_U_13
_atom_site_aniso_U_12
Cl4 0.0112(4) 0.0204(5) 0.0159(4) 0.0020(4) 0.0015(3) 0.0022(4)
Cl2 0.0163(4) 0.0269(5) 0.0119(4) -0.0029(4) 0.0041(3) -0.0013(4)
Cl3 0.0117(4) 0.0178(4) 0.0175(4) 0.0014(4) 0.0021(3) 0.0024(4)
P1 0.0103(4) 0.0126(4) 0.0118(4) -0.0004(4) 0.0014(3) 0.0001(4)
Cl1 0.0182(5) 0.0129(5) 0.0269(5) -0.0038(4) 0.0038(4) -0.0021(4)
S1 0.0304(6) 0.0186(5) 0.0162(5) -0.0045(4) 0.0085(4) -0.0051(4)
F5 0.0234(13) 0.0332(16) 0.0212(13) -0.0064(11) -0.0007(11) -0.0048(12)
F7 0.0292(14) 0.0201(14) 0.0399(16) 0.0119(12) 0.0169(12) 0.0094(11)
F6 0.0283(14) 0.0350(16) 0.0264(14) 0.0008(12) 0.0165(12) 0.0020(12)
O1 0.038(2) 0.0244(18) 0.0224(17) -0.0008(13) 0.0168(15) -0.0045(15)
N2A 0.0112(15) 0.0133(17) 0.0109(16) 0.0011(13) 0.0019(12) -0.0004(14)
O2 0.066(3) 0.0173(18) 0.044(2) -0.0016(16) 0.030(2) 0.0080(17)
O3 0.039(2) 0.058(3) 0.0200(18) -0.0066(17) 0.0031(16) -0.021(2)
N1A 0.0116(16) 0.0151(18) 0.0132(17) 0.0025(14) 0.0044(13) 0.0013(13)
C1A 0.0099(17) 0.0157(19) 0.0147(18) 0.0047(14) 0.0018(14) 0.0025(14)
C6A 0.0109(17) 0.0173(18) 0.0133(19) 0.0038(15) 0.0035(14) 0.0017(15)
C8 0.022(2) 0.014(2) 0.023(2) 0.0020(18) 0.0033(17) -0.0018(17)
C10 0.0177(19) 0.017(2) 0.0145(19) 0.0035(16) 0.0060(16) 0.0014(16)
C7 0.020(2) 0.018(2) 0.0160(19) -0.0026(16) 0.0050(16) 0.0021(16)
C9 0.020(2) 0.013(2) 0.022(2) 0.0043(17) 0.0072(17) -0.0008(16)
C5 0.0171(19) 0.025(2) 0.015(2) 0.0015(17) 0.0075(16) 0.0043(17)
C4 0.0188(19) 0.033(3) 0.017(2) 0.0099(19) 0.0083(17) 0.0074(19)
C11 0.018(2) 0.022(2) 0.0138(18) 0.0005(16) 0.0041(17) 0.0058(17)
C2 0.0139(19) 0.016(2) 0.025(2) 0.0028(17) 0.0061(16) 0.0001(16)
C3 0.0131(19) 0.029(2) 0.025(2) 0.0136(19) 0.0074(17) 0.0052(17)
C1B 0.0112(15) 0.0133(17) 0.0109(16) 0.0011(13) 0.0019(12) -0.0004(14)
C6B 0.0116(16) 0.0151(18) 0.0132(17) 0.0025(14) 0.0044(13) 0.0013(13)
N2B 0.0099(17) 0.0157(19) 0.0147(18) 0.0047(14) 0.0018(14) 0.0025(14)
N1B 0.0109(17) 0.0173(18) 0.0133(19) 0.0038(15) 0.0035(14) 0.0017(15)

loop_
_atom_type_symbol
_atom_type_description
_atom_type_scat_dispersion_real
_atom_type_scat_dispersion_imag
_atom_type_scat_source
C C 0.0181 0.0091 'International Tables Vol C Tables 4.2.6.8 and 6.1.1.4'
H H 0.0000 0.0000 'International Tables Vol C Tables 4.2.6.8 and 6.1.1.4'
Cl Cl 0.3639 0.7018 'International Tables Vol C Tables 4.2.6.8 and 6.1.1.4'
F F 0.0727 0.0534 'International Tables Vol C Tables 4.2.6.8 and 6.1.1.4'
N N 0.0311 0.0180 'International Tables Vol C Tables 4.2.6.8 and 6.1.1.4'
O O 0.0492 0.0322 'International Tables Vol C Tables 4.2.6.8 and 6.1.1.4'
P P 0.2955 0.4335 'International Tables Vol C Tables 4.2.6.8 and 6.1.1.4'
S S 0.3331 0.5567 'International Tables Vol C Tables 4.2.6.8 and 6.1.1.4'

loop_
_exptl_crystal_face_index_h
_exptl_crystal_face_index_k
_exptl_crystal_face_index_l
_exptl_crystal_face_perp_dist
1 0 -1 0.0212
-1 0 1 0.0382
0 1 0 0.0574
0 -1 0 0.0574
-5 0 -2 0.0775
3 -3 4 0.0723
3 3 4 0.0801
-1 -1 -1 0.0851
-2 0 -5 0.0954
2 -3 -5 0.0705
5 2 -3 0.0475
5 -3 -1 0.0529
-5 -3 1 0.0576
-3 4 -1 0.0746

loop_
_geom_angle_atom_site_label_1
_geom_angle_atom_site_label_2
_geom_angle_atom_site_label_3
_geom_angle
_geom_angle_site_symmetry_1
_geom_angle_site_symmetry_3
_geom_angle_publ_flag
Cl4 P1 Cl3 174.21(7) . . ?
Cl2 P1 Cl4 92.30(5) . . ?
Cl2 P1 Cl3 91.44(5) . . ?
Cl2 P1 Cl1 91.14(6) . . ?
Cl1 P1 Cl4 92.22(5) . . ?
Cl1 P1 Cl3 92.13(5) . . ?
N2A P1 Cl4 89.05(11) . . ?
N2A P1 Cl2 92.25(11) . . ?
N2A P1 Cl3 86.38(11) . . ?
N2A P1 Cl1 176.33(12) . . ?
C1A P1 Cl4 88.56(12) . . ?
C1A P1 Cl2 175.26(14) . . ?
C1A P1 Cl3 87.36(12) . . ?
C1A P1 Cl1 93.49(13) . . ?
C1A P1 N2A 83.10(16) . . ?
C1B P1 Cl4 89.05(11) . . ?
C1B P1 Cl2 92.25(11) . . ?
C1B P1 Cl3 86.38(11) . . ?
C1B P1 Cl1 176.33(12) . . ?
N2B P1 Cl4 88.56(12) . . ?
N2B P1 Cl2 175.26(14) . . ?
N2B P1 Cl3 87.36(12) . . ?
N2B P1 Cl1 93.49(13) . . ?
N2B P1 C1B 83.10(16) . . ?
O1 S1 O3 115.1(2) . . ?
O1 S1 C11 104.4(2) . . ?
O2 S1 O1 114.3(2) . . ?
O2 S1 O3 115.2(2) . . ?
O2 S1 C11 102.4(2) . . ?
O3 S1 C11 103.1(2) . . ?
C6A N2A P1 113.8(3) . . ?
C6A N2A C10 119.3(4) . . ?
C10 N2A P1 126.7(3) . . ?
C1A N1A C6A 115.1(3) . . ?
C1A N1A C5 122.8(4) . . ?
C5 N1A C6A 122.1(4) . . ?
N1A C1A P1 113.8(3) . . ?
N1A C1A C2 119.1(4) . . ?
C2 C1A P1 127.1(3) . . ?
N2A C6A N1A 113.8(3) . . ?
N2A C6A C7 122.6(4) . . ?
C7 C6A N1A 123.6(4) . . ?
C7 C8 H8 119.9 . . ?
C7 C8 C9 120.3(4) . . ?
C9 C8 H8 119.9 . . ?
N2A C10 H10 119.7 . . ?
N2A C10 C9 120.6(4) . . ?
C9 C10 H10 119.7 . . ?
C9 C10 H10A 119.7 . . ?
C1B C10 H10A 119.7 . . ?
C1B C10 C9 120.6(4) . . ?
C6A C7 H7 121.0 . . ?
C8 C7 C6A 117.9(4) . . ?
C8 C7 H7 121.0 . . ?
C8 C7 H7B 121.0 . . ?
C8 C7 N1B 117.9(4) . . ?
N1B C7 H7B 121.0 . . ?
C8 C9 H9 120.4 . . ?
C10 C9 C8 119.2(4) . . ?
C10 C9 H9 120.4 . . ?
N1A C5 H5 120.8 . . ?
N1A C5 C4 118.4(4) . . ?
C4 C5 H5 120.8 . . ?
C4 C5 H5B 120.8 . . ?
C6B C5 H5B 120.8 . . ?
C6B C5 C4 118.4(4) . . ?
C5 C4 H4 120.2 . . ?
C3 C4 C5 119.6(4) . . ?
C3 C4 H4 120.2 . . ?
F5 C11 S1 111.5(3) . . ?
F5 C11 F7 107.2(4) . . ?
F5 C11 F6 107.8(3) . . ?
F7 C11 S1 111.5(3) . . ?
F6 C11 S1 111.3(3) . . ?
F6 C11 F7 107.3(3) . . ?
C1A C2 H2 120.2 . . ?
C1A C2 C3 119.6(4) . . ?
C3 C2 H2 120.2 . . ?
C3 C2 H2B 120.2 . . ?
N2B C2 H2B 120.2 . . ?
N2B C2 C3 119.6(4) . . ?
C4 C3 C2 120.4(4) . . ?
C4 C3 H3 119.8 . . ?
C2 C3 H3 119.8 . . ?
C10 C1B P1 126.7(3) . . ?
N1B C1B P1 113.8(3) . . ?
N1B C1B C10 119.3(4) . . ?
C5 C6B N1B 122.1(4) . . ?
N2B C6B C5 122.8(4) . . ?
N2B C6B N1B 115.1(3) . . ?
C2 N2B P1 127.1(3) . . ?
C6B N2B P1 113.8(3) . . ?
C6B N2B C2 119.1(4) . . ?
C7 N1B C6B 123.6(4) . . ?
C1B N1B C7 122.6(4) . . ?
C1B N1B C6B 113.8(3) . . ?

loop_
_geom_bond_atom_site_label_1
_geom_bond_atom_site_label_2
_geom_bond_distance
_geom_bond_site_symmetry_2
_geom_bond_publ_flag
Cl4 P1 2.1231(14) . ?
Cl2 P1 2.0926(14) . ?
Cl3 P1 2.1447(14) . ?
P1 Cl1 2.1044(14) . ?
P1 N2A 1.930(4) . ?
P1 C1A 1.896(4) . ?
P1 C1B 1.930(4) . ?
P1 N2B 1.896(4) . ?
S1 O1 1.443(3) . ?
S1 O2 1.443(4) . ?
S1 O3 1.443(4) . ?
S1 C11 1.824(5) . ?
F5 C11 1.327(5) . ?
F7 C11 1.339(5) . ?
F6 C11 1.334(5) . ?
N2A C6A 1.340(5) . ?
N2A C10 1.356(5) . ?
N1A C1A 1.352(5) . ?
N1A C6A 1.423(5) . ?
N1A C5 1.374(5) . ?
C1A C2 1.373(6) . ?
C6A C7 1.382(6) . ?
C8 H8 0.9300 . ?
C8 C7 1.369(6) . ?
C8 C9 1.385(6) . ?
C10 H10 0.9300 . ?
C10 H10A 0.9300 . ?
C10 C9 1.377(6) . ?
C10 C1B 1.356(5) . ?
C7 H7 0.9300 . ?
C7 H7B 0.9300 . ?
C7 N1B 1.382(6) . ?
C9 H9 0.9300 . ?
C5 H5 0.9300 . ?
C5 H5B 0.9300 . ?
C5 C4 1.382(6) . ?
C5 C6B 1.374(5) . ?
C4 H4 0.9300 . ?
C4 C3 1.379(7) . ?
C2 H2 0.9300 . ?
C2 H2B 0.9300 . ?
C2 C3 1.389(6) . ?
C2 N2B 1.373(6) . ?
C3 H3 0.9300 . ?
C1B N1B 1.340(5) . ?
C6B N2B 1.352(5) . ?
C6B N1B 1.423(5) . ?

loop_
_geom_torsion_atom_site_label_1
_geom_torsion_atom_site_label_2
_geom_torsion_atom_site_label_3
_geom_torsion_atom_site_label_4
_geom_torsion
_geom_torsion_site_symmetry_1
_geom_torsion_site_symmetry_2
_geom_torsion_site_symmetry_3
_geom_torsion_site_symmetry_4
_geom_torsion_publ_flag
Cl4 P1 C1A N1A 93.3(3) . . . . ?
Cl4 P1 C1A C2 -88.0(3) . . . . ?
Cl4 P1 N2B C2 -88.0(3) . . . . ?
Cl4 P1 N2B C6B 93.3(3) . . . . ?
Cl3 P1 C1A N1A -82.6(3) . . . . ?
Cl3 P1 C1A C2 96.1(3) . . . . ?
Cl3 P1 N2B C2 96.1(3) . . . . ?
Cl3 P1 N2B C6B -82.6(3) . . . . ?
P1 N2A C6A N1A 5.4(4) . . . . ?
P1 N2A C6A C7 -173.7(3) . . . . ?
P1 N2A C10 C9 173.5(3) . . . . ?
P1 C1A C2 C3 -177.6(3) . . . . ?
P1 C1B N1B C7 -173.7(3) . . . . ?
P1 C1B N1B C6B 5.4(4) . . . . ?
Cl1 P1 C1A N1A -174.6(3) . . . . ?
Cl1 P1 C1A C2 4.1(3) . . . . ?
Cl1 P1 N2B C2 4.1(3) . . . . ?
Cl1 P1 N2B C6B -174.6(3) . . . . ?
O1 S1 C11 F5 55.7(3) . . . . ?
O1 S1 C11 F7 -64.1(3) . . . . ?
O1 S1 C11 F6 176.1(3) . . . . ?
N2A P1 C1A N1A 4.1(3) . . . . ?
N2A P1 C1A C2 -177.3(4) . . . . ?
N2A C6A C7 C8 -0.5(6) . . . . ?
N2A C10 C9 C8 -0.2(6) . . . . ?
O2 S1 C11 F5 -63.7(3) . . . . ?
O2 S1 C11 F7 176.5(3) . . . . ?
O2 S1 C11 F6 56.6(3) . . . . ?
O3 S1 C11 F5 176.3(3) . . . . ?
O3 S1 C11 F7 56.5(4) . . . . ?
O3 S1 C11 F6 -63.3(3) . . . . ?
N1A C1A C2 C3 1.0(6) . . . . ?
N1A C6A C7 C8 -179.5(4) . . . . ?
N1A C5 C4 C3 1.4(6) . . . . ?
C1A N1A C6A N2A -2.1(5) . . . . ?
C1A N1A C6A C7 176.9(4) . . . . ?
C1A N1A C5 C4 -0.1(6) . . . . ?
C1A C2 C3 C4 0.3(6) . . . . ?
C6A N2A C10 C9 -1.8(6) . . . . ?
C6A N1A C1A P1 -2.3(4) . . . . ?
C6A N1A C1A C2 179.0(3) . . . . ?
C6A N1A C5 C4 179.8(4) . . . . ?
C8 C7 N1B C1B -0.5(6) . . . . ?
C8 C7 N1B C6B -179.5(4) . . . . ?
C10 N2A C6A N1A -178.7(3) . . . . ?
C10 N2A C6A C7 2.2(6) . . . . ?
C10 C1B N1B C7 2.2(6) . . . . ?
C10 C1B N1B C6B -178.7(3) . . . . ?
C7 C8 C9 C10 1.9(7) . . . . ?
C9 C8 C7 C6A -1.6(6) . . . . ?
C9 C8 C7 N1B -1.6(6) . . . . ?
C9 C10 C1B P1 173.5(3) . . . . ?
C9 C10 C1B N1B -1.8(6) . . . . ?
C5 N1A C1A P1 177.6(3) . . . . ?
C5 N1A C1A C2 -1.2(6) . . . . ?
C5 N1A C6A N2A 178.0(4) . . . . ?
C5 N1A C6A C7 -3.0(6) . . . . ?
C5 C4 C3 C2 -1.6(6) . . . . ?
C5 C6B N2B P1 177.6(3) . . . . ?
C5 C6B N2B C2 -1.2(6) . . . . ?
C5 C6B N1B C7 -3.0(6) . . . . ?
C5 C6B N1B C1B 178.0(4) . . . . ?
C4 C5 C6B N2B -0.1(6) . . . . ?
C4 C5 C6B N1B 179.8(4) . . . . ?
C3 C2 N2B P1 -177.6(3) . . . . ?
C3 C2 N2B C6B 1.0(6) . . . . ?
C1B P1 N2B C2 -177.3(4) . . . . ?
C1B P1 N2B C6B 4.1(3) . . . . ?
C1B C10 C9 C8 -0.2(6) . . . . ?
C6B C5 C4 C3 1.4(6) . . . . ?
N2B C2 C3 C4 0.3(6) . . . . ?
N2B C6B N1B C7 176.9(4) . . . . ?
N2B C6B N1B C1B -2.1(5) . . . . ?
N1B C6B N2B P1 -2.3(4) . . . . ?
N1B C6B N2B C2 179.0(3) . . . . ?

loop_
_exptl_oxdiff_crystal_face_indexfrac_h
_exptl_oxdiff_crystal_face_indexfrac_k
_exptl_oxdiff_crystal_face_indexfrac_l
_exptl_oxdiff_crystal_face_x
_exptl_oxdiff_crystal_face_y
_exptl_oxdiff_crystal_face_z
1.0007 -0.0001 -1.0001 -0.1831 -0.0364 0.0030
-1.0007 0.0001 1.0001 0.1831 0.0364 -0.0030
0.0001 1.0004 0.0002 -0.0068 0.0501 0.1791
-0.0001 -1.0004 -0.0002 0.0068 -0.0501 -0.1791
-5.0008 0.0006 -2.0009 0.6238 -0.7579 0.2362
2.9992 -3.0016 4.0004 -0.2373 0.6804 -0.7793
2.9995 3.0006 4.0017 -0.2780 0.9810 0.2950
-1.0000 -1.0002 -1.0005 0.1066 -0.2823 -0.1103
-1.9986 0.0004 -5.0012 0.0746 -0.8672 0.2452
2.0026 -3.0011 -5.0014 -0.4707 -0.6261 -0.4235
5.0030 2.0003 -2.9996 -0.8457 0.1866 0.3013
5.0019 -3.0016 -1.0003 -0.7284 0.2047 -0.6657
-5.0022 -3.0006 0.9990 0.7691 -0.5053 -0.4086
-3.0004 4.0019 -0.9996 0.3554 -0.2275 0.8508
